data_7124212
loop_
_publ_author_name
'Trose, Michael'
'Nahra, Fady'
'Cordes, David B.'
'Slawin, Alexandra M. Z.'
'Cazin, Catherine S. J.'

_publ_section_title
;
 Cu--NHC azide complex: synthesis and reactivity
;
_journal_name_full 'Chemical Communications'
_journal_paper_doi 10.1039/C9CC04844H
_journal_year 2019
_chemical_formula_moiety 'C54 H72 Cu2 N7, C2 F6 N O4 S2, 0.5(C6 H12)'
_chemical_formula_sum 'C59 H78 Cu2 F6 N8 O4 S2'
_chemical_formula_weight 1268.52
_chemical_properties_physical ', Air-sensitive'
_space_group_crystal_system triclinic
_space_group_IT_number 2
_space_group_name_Hall '-P 1'
_space_group_name_H-M_alt 'P -1'
_symmetry_space_group_name_Hall '-P 1'
_symmetry_space_group_name_H-M 'P -1'
_atom_sites_solution_hydrogens geom
_atom_sites_solution_primary direct
_atom_sites_solution_secondary difmap
_audit_creation_date 2016-10-27
_audit_creation_method 'by CrystalStructure 4.2'
_audit_update_record
;
2017-03-30 deposited with the CCDC.    2019-09-09 downloaded from the CCDC.
;
_cell_angle_alpha 80.201(5)
_cell_angle_beta 82.451(5)
_cell_angle_gamma 79.376(4)
_cell_formula_units_Z 1
_cell_length_a 9.3135(7)
_cell_length_b 10.7161(8)
_cell_length_c 17.3225(10)
_cell_measurement_reflns_used 5335
_cell_measurement_temperature 173
_cell_measurement_theta_max 25.40
_cell_measurement_theta_min 2.00
_cell_volume 1665.5(2)
_computing_cell_refinement 'CrystalClear-SM Expert 2.1 b45'
_computing_data_collection 'CrystalClear-SM Expert 2.1 b45 (Rigaku, 2015)'
_computing_data_reduction 'CrystalClear-SM Expert 2.1 b45'
_computing_molecular_graphics 'CrystalStructure 4.2'
_computing_publication_material 'CrystalStructure 4.2 (Rigaku, 2015)'
_computing_structure_refinement 'SHELXL Version 2014/7 (Sheldrick, 2008)'
_computing_structure_solution 'SHELXT Version 2014/5 (Sheldrick, 2014)'
_diffrn_ambient_temperature 173
_diffrn_detector_area_resol_mean 5.814
_diffrn_measured_fraction_theta_full 0.992
_diffrn_measured_fraction_theta_max 0.990
_diffrn_measurement_device_type 'Rigaku XtaLAB P200'
_diffrn_measurement_method \w
_diffrn_radiation_type 'Mo K\a'
_diffrn_radiation_wavelength 0.71075
_diffrn_reflns_av_R_equivalents 0.0330
_diffrn_reflns_Laue_measured_fraction_full 0.992
_diffrn_reflns_Laue_measured_fraction_max 0.990
_diffrn_reflns_limit_h_max 11
_diffrn_reflns_limit_h_min -11
_diffrn_reflns_limit_k_max 12
_diffrn_reflns_limit_k_min -12
_diffrn_reflns_limit_l_max 20
_diffrn_reflns_limit_l_min -20
_diffrn_reflns_number 34465
_diffrn_reflns_point_group_measured_fraction_full 0.992
_diffrn_reflns_point_group_measured_fraction_max 0.990
_diffrn_reflns_theta_full 25.242
_diffrn_reflns_theta_max 25.395
_diffrn_reflns_theta_min 2.136
_diffrn_standards_number 0
_exptl_absorpt_coefficient_mu 0.765
_exptl_absorpt_correction_T_max 0.962
_exptl_absorpt_correction_T_min 0.805
_exptl_absorpt_correction_type multi-scan
_exptl_absorpt_process_details 'REQAB (Rigaku, 1998)'
_exptl_crystal_colour colorless
_exptl_crystal_density_diffrn 1.265
_exptl_crystal_density_method 'not measured'
_exptl_crystal_description prism
_exptl_crystal_F_000 664.00
_exptl_crystal_recrystallization_method 'Re-crystallisation from solvent: THF/hexane'
_exptl_crystal_size_max 0.240
_exptl_crystal_size_mid 0.140
_exptl_crystal_size_min 0.050
_refine_diff_density_max 0.83
_refine_diff_density_min -0.85
_refine_ls_extinction_method none
_refine_ls_goodness_of_fit_ref 1.088
_refine_ls_hydrogen_treatment constr
_refine_ls_number_parameters 439
_refine_ls_number_reflns 6065
_refine_ls_number_restraints 108
_refine_ls_R_factor_all 0.0549
_refine_ls_R_factor_gt 0.0498
_refine_ls_shift/su_max 0.001
_refine_ls_structure_factor_coef Fsqd
_refine_ls_weighting_details 'w = 1/[\s^2^(Fo^2^)+(0.1053P)^2^+0.7227P] where P=(Fo^2^+2Fc^2^)/3'
_refine_ls_weighting_scheme calc
_refine_ls_wR_factor_gt 0.1572
_refine_ls_wR_factor_ref 0.1618
_reflns_Friedel_coverage 0.000
_reflns_number_gt 5281
_reflns_number_total 6065
_reflns_threshold_expression F^2^>2.0\s(F^2^)
_cod_data_source_file c9cc04844h2.cif
_cod_data_source_block 8
_cod_database_code 7124212

loop_
_space_group_symop_id
_space_group_symop_operation_xyz
1 +X,+Y,+Z
2 -X,-Y,-Z

loop_
_atom_site_label
_atom_site_type_symbol
_atom_site_fract_x
_atom_site_fract_y
_atom_site_fract_z
_atom_site_U_iso_or_equiv
_atom_site_adp_type
_atom_site_occupancy
_atom_site_site_symmetry_order
_atom_site_calc_flag
_atom_site_refinement_flags_posn
_atom_site_refinement_flags_adp
_atom_site_refinement_flags_occupancy
_atom_site_disorder_assembly
_atom_site_disorder_group
Cu1 Cu 0.38531(3) 0.53785(4) 0.84927(2) 0.04519(16) Uani 1 1 d . . . . .
S41 S -0.06842(9) 1.06043(9) 0.56202(9) 0.0845(4) Uani 1 1 d . U . . .
F41 F 0.0371(9) 1.2282(7) 0.6377(4) 0.108(2) Uani 0.558(7) 1 d . U P A 1
F42 F 0.1588(5) 1.0427(5) 0.6583(3) 0.0901(18) Uani 0.558(7) 1 d . U P A 1
F43 F 0.1791(7) 1.1519(8) 0.5442(3) 0.094(2) Uani 0.558(7) 1 d . U P A 1
F41A F 0.0277(10) 1.1457(11) 0.6566(4) 0.105(3) Uani 0.442(7) 1 d . U P A 2
F42A F 0.0708(9) 1.2489(7) 0.5418(4) 0.102(3) Uani 0.442(7) 1 d . U P A 2
F43A F 0.1952(7) 1.0589(11) 0.5750(6) 0.109(3) Uani 0.442(7) 1 d . U P A 2
O41 O -0.1383(9) 1.1633(9) 0.5287(5) 0.077(2) Uani 0.5 1 d . U P B 1
O42 O -0.1403(6) 1.0188(7) 0.6538(3) 0.0862(18) Uani 0.5 1 d . U P B 1
O41A O -0.1999(8) 1.1530(8) 0.5511(5) 0.072(2) Uani 0.5 1 d . U P B 2
O42A O -0.0735(6) 0.9392(4) 0.5942(3) 0.0585(11) Uani 0.5 1 d . U P B 2
N2 N 0.3377(2) 0.61892(19) 0.68508(12) 0.0310(4) Uani 1 1 d . . . . .
N5 N 0.1361(2) 0.6383(2) 0.75962(13) 0.0350(5) Uani 1 1 d . . . . .
N30 N 0.4833(4) 0.4866(5) 0.93687(19) 0.0851(11) Uani 1 1 d . . . . .
N31 N 0.5000 0.5000 1.0000 0.0597(10) Uani 1 2 d S . P . .
N41 N 0.0139(6) 0.9399(4) 0.5420(3) 0.0474(11) Uani 0.5 1 d . U P B 1
C1 C 0.2824(3) 0.5967(2) 0.76116(15) 0.0326(5) Uani 1 1 d . . . . .
C3 C 0.2290(3) 0.6759(3) 0.63725(16) 0.0399(6) Uani 1 1 d . . . . .
H3 H 0.2413 0.7016 0.5818 0.048 Uiso 1 1 calc R U . . .
C4 C 0.1027(3) 0.6880(3) 0.68430(17) 0.0433(6) Uani 1 1 d . . . . .
H4 H 0.0079 0.7240 0.6686 0.052 Uiso 1 1 calc R U . . .
C6 C 0.4917(3) 0.5907(2) 0.65783(14) 0.0315(5) Uani 1 1 d . . . . .
C7 C 0.5477(3) 0.4689(2) 0.63734(15) 0.0362(5) Uani 1 1 d . . . . .
C8 C 0.6953(3) 0.4459(3) 0.60917(18) 0.0445(6) Uani 1 1 d . . . . .
H8 H 0.7376 0.3640 0.5953 0.053 Uiso 1 1 calc R U . . .
C9 C 0.7812(3) 0.5399(3) 0.60109(18) 0.0460(7) Uani 1 1 d . . . . .
H9 H 0.8816 0.5226 0.5809 0.055 Uiso 1 1 calc R U . . .
C10 C 0.7232(3) 0.6589(3) 0.62189(17) 0.0427(6) Uani 1 1 d . . . . .
H10 H 0.7839 0.7228 0.6159 0.051 Uiso 1 1 calc R U . . .
C11 C 0.5765(3) 0.6866(2) 0.65159(15) 0.0361(5) Uani 1 1 d . . . . .
C12 C 0.4542(3) 0.3644(3) 0.64700(19) 0.0455(6) Uani 1 1 d . . . . .
H12 H 0.3504 0.4027 0.6627 0.055 Uiso 1 1 calc R U . . .
C13 C 0.4578(4) 0.3120(3) 0.5697(2) 0.0630(9) Uani 1 1 d . . . . .
H13A H 0.5559 0.2643 0.5566 0.076 Uiso 1 1 calc R U . . .
H13B H 0.4348 0.3836 0.5274 0.076 Uiso 1 1 calc R U . . .
H13C H 0.3851 0.2548 0.5756 0.076 Uiso 1 1 calc R U . . .
C14 C 0.5034(4) 0.2562(3) 0.7122(2) 0.0600(8) Uani 1 1 d . . . . .
H14A H 0.5020 0.2916 0.7609 0.072 Uiso 1 1 calc R U . . .
H14B H 0.6033 0.2143 0.6968 0.072 Uiso 1 1 calc R U . . .
H14C H 0.4366 0.1933 0.7208 0.072 Uiso 1 1 calc R U . . .
C15 C 0.5154(3) 0.8174(3) 0.67550(19) 0.0469(7) Uani 1 1 d . . . . .
H15 H 0.4092 0.8184 0.6947 0.056 Uiso 1 1 calc R U . . .
C16 C 0.5247(4) 0.9230(3) 0.6059(2) 0.0659(9) Uani 1 1 d . . . . .
H16A H 0.4667 0.9099 0.5656 0.079 Uiso 1 1 calc R U . . .
H16B H 0.6274 0.9213 0.5839 0.079 Uiso 1 1 calc R U . . .
H16C H 0.4859 1.0064 0.6231 0.079 Uiso 1 1 calc R U . . .
C17 C 0.5916(6) 0.8400(4) 0.7429(3) 0.0861(13) Uani 1 1 d . . . . .
H17A H 0.6927 0.8520 0.7238 0.103 Uiso 1 1 calc R U . . .
H17B H 0.5928 0.7657 0.7847 0.103 Uiso 1 1 calc R U . . .
H17C H 0.5386 0.9170 0.7639 0.103 Uiso 1 1 calc R U . . .
C18 C 0.0322(3) 0.6344(3) 0.82943(16) 0.0398(6) Uani 1 1 d . . . . .
C19 C -0.0430(3) 0.5299(3) 0.84919(17) 0.0448(6) Uani 1 1 d . . . . .
C20 C -0.1389(4) 0.5278(3) 0.9181(2) 0.0576(8) Uani 1 1 d . . . . .
H20 H -0.1924 0.4587 0.9337 0.069 Uiso 1 1 calc R U . . .
C21 C -0.1574(4) 0.6235(4) 0.9638(2) 0.0654(9) Uani 1 1 d . . . . .
H21 H -0.2217 0.6187 1.0112 0.078 Uiso 1 1 calc R U . . .
C22 C -0.0845(4) 0.7256(3) 0.9420(2) 0.0642(9) Uani 1 1 d . . . . .
H22 H -0.1007 0.7921 0.9736 0.077 Uiso 1 1 calc R U . . .
C23 C 0.0133(4) 0.7335(3) 0.8738(2) 0.0528(7) Uani 1 1 d . . . . .
C24 C -0.0208(4) 0.4235(3) 0.79913(19) 0.0522(7) Uani 1 1 d . . . . .
H24 H 0.0082 0.4613 0.7436 0.063 Uiso 1 1 calc R U . . .
C25 C -0.1603(4) 0.3669(4) 0.7992(2) 0.0703(10) Uani 1 1 d . . . . .
H25A H -0.1859 0.3213 0.8519 0.084 Uiso 1 1 calc R U . . .
H25B H -0.1433 0.3069 0.7609 0.084 Uiso 1 1 calc R U . . .
H25C H -0.2412 0.4363 0.7850 0.084 Uiso 1 1 calc R U . . .
C26 C 0.1046(4) 0.3172(3) 0.8250(3) 0.0668(9) Uani 1 1 d . . . . .
H26A H 0.0754 0.2724 0.8773 0.080 Uiso 1 1 calc R U . . .
H26B H 0.1919 0.3549 0.8271 0.080 Uiso 1 1 calc R U . . .
H26C H 0.1268 0.2561 0.7872 0.080 Uiso 1 1 calc R U . . .
C27 C 0.0908(5) 0.8486(4) 0.8505(3) 0.0760(12) Uani 1 1 d . . . . .
H27 H 0.1510 0.8396 0.7989 0.091 Uiso 1 1 calc R U . . .
C28 C -0.0218(8) 0.9726(4) 0.8390(4) 0.119(2) Uani 1 1 d . . . . .
H28A H -0.0778 0.9866 0.8897 0.143 Uiso 1 1 calc R U . . .
H28B H -0.0889 0.9650 0.8016 0.143 Uiso 1 1 calc R U . . .
H28C H 0.0295 1.0453 0.8184 0.143 Uiso 1 1 calc R U . . .
C29 C 0.1922(8) 0.8558(7) 0.9094(5) 0.132(2) Uani 1 1 d . . . . .
H29A H 0.2526 0.7714 0.9223 0.158 Uiso 1 1 calc R U . . .
H29B H 0.1344 0.8816 0.9573 0.158 Uiso 1 1 calc R U . . .
H29C H 0.2559 0.9190 0.8871 0.158 Uiso 1 1 calc R U . . .
C41 C 0.0789(5) 1.1265(5) 0.5960(3) 0.0846(12) Uani 1 1 d . U . . .
C51 C 0.4795(17) 1.1142(14) 0.9654(9) 0.135(5) Uani 0.5 1 d . U P . .
H51A H 0.3883 1.1442 0.9393 0.162 Uiso 0.5 1 calc R U P . .
H51B H 0.5304 1.1890 0.9602 0.162 Uiso 0.5 1 calc R U P . .
C52 C 0.5533(15) 1.0399(15) 0.9301(9) 0.126(4) Uani 0.5 1 d . U P . .
H52A H 0.6545 1.0594 0.9234 0.151 Uiso 0.5 1 calc R U P . .
H52B H 0.5198 1.0532 0.8770 0.151 Uiso 0.5 1 calc R U P . .
C53 C 0.5594(13) 0.9199(14) 0.9585(8) 0.121(4) Uani 0.5 1 d . U P . .
H53A H 0.6616 0.8769 0.9467 0.145 Uiso 0.5 1 calc R U P . .
H53B H 0.4969 0.8840 0.9287 0.145 Uiso 0.5 1 calc R U P . .

loop_
_atom_site_aniso_label
_atom_site_aniso_U_11
_atom_site_aniso_U_22
_atom_site_aniso_U_33
_atom_site_aniso_U_23
_atom_site_aniso_U_13
_atom_site_aniso_U_12
Cu1 0.0372(2) 0.0708(3) 0.0279(2) -0.00071(16) -0.00521(14) -0.01468(17)
S41 0.0359(4) 0.0472(5) 0.1603(11) -0.0092(6) 0.0097(5) -0.0007(4)
F41 0.138(5) 0.101(4) 0.095(4) -0.053(3) -0.024(3) -0.003(4)
F42 0.065(3) 0.123(4) 0.084(3) -0.009(3) -0.022(2) -0.015(2)
F43 0.091(4) 0.142(6) 0.067(3) -0.025(3) 0.011(2) -0.075(4)
F41A 0.128(6) 0.140(7) 0.070(4) -0.038(4) 0.001(3) -0.067(6)
F42A 0.122(6) 0.090(4) 0.109(5) -0.026(3) 0.016(4) -0.070(4)
F43A 0.055(3) 0.170(7) 0.120(7) -0.059(5) -0.020(3) -0.023(4)
O41 0.086(5) 0.075(4) 0.063(4) -0.026(3) -0.029(4) 0.036(4)
O42 0.056(3) 0.150(5) 0.058(3) -0.030(3) 0.021(2) -0.037(3)
O41A 0.066(4) 0.053(3) 0.091(6) -0.020(3) 0.003(3) 0.008(3)
O42A 0.069(3) 0.047(2) 0.057(3) 0.0010(19) -0.001(2) -0.013(2)
N2 0.0311(10) 0.0338(10) 0.0280(10) -0.0018(8) -0.0025(8) -0.0084(8)
N5 0.0301(10) 0.0398(11) 0.0344(11) -0.0027(9) -0.0011(8) -0.0086(8)
N30 0.0606(19) 0.157(4) 0.0376(17) -0.0001(19) -0.0137(13) -0.025(2)
N31 0.0395(19) 0.101(3) 0.034(2) 0.0109(19) -0.0079(15) -0.0160(19)
N41 0.056(3) 0.039(2) 0.045(3) 0.001(2) -0.005(2) -0.006(2)
C1 0.0318(12) 0.0350(12) 0.0323(13) -0.0060(10) -0.0015(10) -0.0097(9)
C3 0.0374(13) 0.0471(15) 0.0336(13) 0.0040(11) -0.0087(11) -0.0085(11)
C4 0.0329(13) 0.0489(15) 0.0451(16) 0.0040(12) -0.0088(11) -0.0061(11)
C6 0.0307(12) 0.0354(12) 0.0276(12) -0.0019(9) -0.0021(9) -0.0067(9)
C7 0.0370(13) 0.0361(13) 0.0360(13) -0.0044(10) -0.0053(10) -0.0069(10)
C8 0.0388(14) 0.0424(14) 0.0507(16) -0.0110(12) -0.0023(12) -0.0005(11)
C9 0.0294(13) 0.0554(16) 0.0512(17) -0.0077(13) -0.0012(11) -0.0044(11)
C10 0.0348(13) 0.0484(15) 0.0469(16) -0.0050(12) -0.0033(11) -0.0142(11)
C11 0.0356(13) 0.0386(13) 0.0350(13) -0.0043(10) -0.0031(10) -0.0103(10)
C12 0.0440(15) 0.0359(13) 0.0580(18) -0.0102(12) -0.0015(13) -0.0100(11)
C13 0.078(2) 0.0592(19) 0.062(2) -0.0100(16) -0.0182(18) -0.0292(17)
C14 0.081(2) 0.0442(16) 0.0558(19) 0.0008(14) -0.0045(17) -0.0218(16)
C15 0.0442(15) 0.0403(14) 0.0599(18) -0.0164(13) 0.0047(13) -0.0150(12)
C16 0.072(2) 0.0397(16) 0.083(2) -0.0053(16) -0.0015(19) -0.0096(15)
C17 0.124(4) 0.071(2) 0.074(3) -0.038(2) -0.020(3) -0.013(2)
C18 0.0313(12) 0.0460(14) 0.0397(14) -0.0034(11) 0.0027(10) -0.0072(11)
C19 0.0377(14) 0.0499(15) 0.0454(16) -0.0026(12) 0.0012(11) -0.0123(12)
C20 0.0502(17) 0.0621(19) 0.0582(19) -0.0049(15) 0.0147(15) -0.0213(15)
C21 0.0547(19) 0.073(2) 0.062(2) -0.0127(17) 0.0241(16) -0.0138(16)
C22 0.066(2) 0.0599(19) 0.064(2) -0.0211(17) 0.0209(17) -0.0122(16)
C23 0.0511(17) 0.0484(16) 0.0572(19) -0.0116(14) 0.0104(14) -0.0119(13)
C24 0.0571(18) 0.0562(17) 0.0476(17) -0.0083(14) 0.0038(14) -0.0269(14)
C25 0.069(2) 0.086(3) 0.068(2) -0.0147(19) -0.0050(18) -0.039(2)
C26 0.066(2) 0.0542(19) 0.085(3) -0.0241(18) -0.0011(19) -0.0162(16)
C27 0.094(3) 0.060(2) 0.079(3) -0.0291(19) 0.032(2) -0.037(2)
C28 0.157(5) 0.054(2) 0.134(5) -0.006(3) 0.034(4) -0.029(3)
C29 0.127(5) 0.128(5) 0.167(6) -0.052(5) 0.004(5) -0.075(4)
C41 0.077(2) 0.082(2) 0.098(3) -0.022(2) 0.017(2) -0.031(2)
C51 0.139(11) 0.124(8) 0.118(9) -0.021(7) -0.031(7) 0.051(7)
C52 0.096(8) 0.144(8) 0.130(9) -0.045(7) -0.009(7) 0.019(6)
C53 0.088(7) 0.142(7) 0.128(10) -0.051(7) -0.038(6) 0.041(6)

loop_
_atom_type_symbol
_atom_type_description
_atom_type_scat_dispersion_real
_atom_type_scat_dispersion_imag
_atom_type_scat_source
C C 0.0033 0.0016
;
International Tables for Crystallography
(Vol. C, Tables 4.2.6.8 and 6.1.1.4)
;
H H 0.0000 0.0000
;
International Tables for Crystallography
(Vol. C, Table 6.1.1.4)
;
Cu Cu 0.3201 1.2651
;
International Tables for Crystallography
(Vol. C, Tables 4.2.6.8 and 6.1.1.4)
;
F F 0.0171 0.0103
;
International Tables for Crystallography
(Vol. C, Tables 4.2.6.8 and 6.1.1.4)
;
N N 0.0061 0.0033
;
International Tables for Crystallography
(Vol. C, Tables 4.2.6.8 and 6.1.1.4)
;
O O 0.0106 0.0060
;
International Tables for Crystallography
(Vol. C, Tables 4.2.6.8 and 6.1.1.4)
;
S S 0.1246 0.1234
;
International Tables for Crystallography
(Vol. C, Tables 4.2.6.8 and 6.1.1.4)
;

loop_
_geom_angle_atom_site_label_1
_geom_angle_atom_site_label_2
_geom_angle_atom_site_label_3
_geom_angle
_geom_angle_site_symmetry_1
_geom_angle_site_symmetry_3
N30 Cu1 C1 177.65(16) . .
O42A S41 O41A 121.7(4) . .
O41 S41 N41 139.1(4) . .
O41 S41 O42 112.4(4) . .
N41 S41 O42 102.6(3) . .
O41 S41 N41 75.1(4) . 2_576
N41 S41 N41 65.4(3) . 2_576
O42 S41 N41 161.2(3) . 2_576
O41 S41 C41 99.1(5) . .
O42A S41 C41 112.8(3) . .
O41A S41 C41 113.2(4) . .
N41 S41 C41 100.0(3) . .
O42 S41 C41 92.2(3) . .
N41 S41 C41 103.9(2) 2_576 .
C1 N2 C3 111.4(2) . .
C1 N2 C6 124.1(2) . .
C3 N2 C6 124.5(2) . .
C1 N5 C4 111.1(2) . .
C1 N5 C18 123.3(2) . .
C4 N5 C18 125.6(2) . .
N31 N30 Cu1 149.6(3) . .
N30 N31 N30 180.0(5) 2_667 .
S41 N41 N41 67.1(3) . 2_576
S41 N41 S41 114.6(3) . 2_576
N41 N41 S41 47.5(3) 2_576 2_576
N2 C1 N5 104.1(2) . .
N2 C1 Cu1 127.90(18) . .
N5 C1 Cu1 127.76(19) . .
C4 C3 N2 106.5(2) . .
C4 C3 H3 126.8 . .
N2 C3 H3 126.8 . .
C3 C4 N5 107.0(2) . .
C3 C4 H4 126.5 . .
N5 C4 H4 126.5 . .
C11 C6 C7 123.2(2) . .
C11 C6 N2 118.4(2) . .
C7 C6 N2 118.4(2) . .
C8 C7 C6 117.1(2) . .
C8 C7 C12 120.7(2) . .
C6 C7 C12 122.2(2) . .
C9 C8 C7 121.0(3) . .
C9 C8 H8 119.5 . .
C7 C8 H8 119.5 . .
C8 C9 C10 120.7(2) . .
C8 C9 H9 119.6 . .
C10 C9 H9 119.6 . .
C9 C10 C11 120.7(2) . .
C9 C10 H10 119.6 . .
C11 C10 H10 119.6 . .
C6 C11 C10 117.3(2) . .
C6 C11 C15 122.8(2) . .
C10 C11 C15 119.9(2) . .
C7 C12 C14 110.6(3) . .
C7 C12 C13 111.5(2) . .
C14 C12 C13 110.6(3) . .
C7 C12 H12 108.0 . .
C14 C12 H12 108.0 . .
C13 C12 H12 108.0 . .
C12 C13 H13A 109.5 . .
C12 C13 H13B 109.5 . .
H13A C13 H13B 109.5 . .
C12 C13 H13C 109.5 . .
H13A C13 H13C 109.5 . .
H13B C13 H13C 109.5 . .
C12 C14 H14A 109.5 . .
C12 C14 H14B 109.5 . .
H14A C14 H14B 109.5 . .
C12 C14 H14C 109.5 . .
H14A C14 H14C 109.5 . .
H14B C14 H14C 109.5 . .
C16 C15 C11 111.2(3) . .
C16 C15 C17 111.6(3) . .
C11 C15 C17 111.0(3) . .
C16 C15 H15 107.6 . .
C11 C15 H15 107.6 . .
C17 C15 H15 107.6 . .
C15 C16 H16A 109.5 . .
C15 C16 H16B 109.5 . .
H16A C16 H16B 109.5 . .
C15 C16 H16C 109.5 . .
H16A C16 H16C 109.5 . .
H16B C16 H16C 109.5 . .
C15 C17 H17A 109.5 . .
C15 C17 H17B 109.5 . .
H17A C17 H17B 109.5 . .
C15 C17 H17C 109.5 . .
H17A C17 H17C 109.5 . .
H17B C17 H17C 109.5 . .
C23 C18 C19 123.3(3) . .
C23 C18 N5 118.5(2) . .
C19 C18 N5 118.2(2) . .
C20 C19 C18 116.5(3) . .
C20 C19 C24 121.4(3) . .
C18 C19 C24 122.1(2) . .
C21 C20 C19 121.3(3) . .
C21 C20 H20 119.4 . .
C19 C20 H20 119.4 . .
C22 C21 C20 120.7(3) . .
C22 C21 H21 119.6 . .
C20 C21 H21 119.6 . .
C21 C22 C23 120.9(3) . .
C21 C22 H22 119.6 . .
C23 C22 H22 119.6 . .
C18 C23 C22 117.3(3) . .
C18 C23 C27 123.0(3) . .
C22 C23 C27 119.6(3) . .
C19 C24 C26 110.8(3) . .
C19 C24 C25 113.0(3) . .
C26 C24 C25 110.2(3) . .
C19 C24 H24 107.5 . .
C26 C24 H24 107.5 . .
C25 C24 H24 107.5 . .
C24 C25 H25A 109.5 . .
C24 C25 H25B 109.5 . .
H25A C25 H25B 109.5 . .
C24 C25 H25C 109.5 . .
H25A C25 H25C 109.5 . .
H25B C25 H25C 109.5 . .
C24 C26 H26A 109.5 . .
C24 C26 H26B 109.5 . .
H26A C26 H26B 109.5 . .
C24 C26 H26C 109.5 . .
H26A C26 H26C 109.5 . .
H26B C26 H26C 109.5 . .
C29 C27 C23 111.9(4) . .
C29 C27 C28 110.6(5) . .
C23 C27 C28 110.3(4) . .
C29 C27 H27 107.9 . .
C23 C27 H27 107.9 . .
C28 C27 H27 107.9 . .
C27 C28 H28A 109.5 . .
C27 C28 H28B 109.5 . .
H28A C28 H28B 109.5 . .
C27 C28 H28C 109.5 . .
H28A C28 H28C 109.5 . .
H28B C28 H28C 109.5 . .
C27 C29 H29A 109.5 . .
C27 C29 H29B 109.5 . .
H29A C29 H29B 109.5 . .
C27 C29 H29C 109.5 . .
H29A C29 H29C 109.5 . .
H29B C29 H29C 109.5 . .
F41A C41 F43A 130.8(9) . .
F43 C41 F41 108.6(6) . .
F43 C41 F42 102.8(5) . .
F41 C41 F42 94.8(5) . .
F41A C41 F42A 109.2(7) . .
F43A C41 F42A 106.4(7) . .
F41A C41 S41 101.0(5) . .
F43A C41 S41 105.6(5) . .
F43 C41 S41 114.7(4) . .
F41 C41 S41 117.6(5) . .
F42 C41 S41 115.7(3) . .
F42A C41 S41 99.2(4) . .
C52 C51 C53 119.3(14) . 2_677
C52 C51 H51A 107.5 . .
C53 C51 H51A 107.5 2_677 .
C52 C51 H51B 107.5 . .
C53 C51 H51B 107.5 2_677 .
H51A C51 H51B 107.0 . .
C51 C52 C53 118.0(16) . .
C51 C52 H52A 107.8 . .
C53 C52 H52A 107.8 . .
C51 C52 H52B 107.8 . .
C53 C52 H52B 107.8 . .
H52A C52 H52B 107.2 . .
C52 C53 C51 119.6(14) . 2_677
C52 C53 H53A 107.4 . .
C51 C53 H53A 107.4 2_677 .
C52 C53 H53B 107.4 . .
C51 C53 H53B 107.4 2_677 .
H53A C53 H53B 107.0 . .

loop_
_geom_bond_atom_site_label_1
_geom_bond_atom_site_label_2
_geom_bond_distance
_geom_bond_site_symmetry_2
Cu1 N30 1.825(3) .
Cu1 C1 1.865(3) .
S41 O41 1.260(8) .
S41 O42A 1.331(4) .
S41 O41A 1.438(8) .
S41 N41 1.447(5) .
S41 O42 1.662(5) .
S41 N41 1.808(5) 2_576
S41 C41 1.856(5) .
F41 C41 1.377(7) .
F42 C41 1.470(7) .
F43 C41 1.242(6) .
F41A C41 1.130(8) .
F42A C41 1.473(9) .
F43A C41 1.236(8) .
N2 C1 1.349(3) .
N2 C3 1.380(3) .
N2 C6 1.444(3) .
N5 C1 1.356(3) .
N5 C4 1.375(4) .
N5 C18 1.446(3) .
N30 N31 1.161(3) .
N31 N30 1.161(3) 2_667
N41 N41 1.784(9) 2_576
N41 S41 1.808(5) 2_576
C3 C4 1.339(4) .
C3 H3 0.9500 .
C4 H4 0.9500 .
C6 C11 1.389(4) .
C6 C7 1.399(4) .
C7 C8 1.388(4) .
C7 C12 1.516(4) .
C8 C9 1.377(4) .
C8 H8 0.9500 .
C9 C10 1.378(4) .
C9 H9 0.9500 .
C10 C11 1.392(4) .
C10 H10 0.9500 .
C11 C15 1.517(4) .
C12 C14 1.524(4) .
C12 C13 1.532(4) .
C12 H12 1.0000 .
C13 H13A 0.9800 .
C13 H13B 0.9800 .
C13 H13C 0.9800 .
C14 H14A 0.9800 .
C14 H14B 0.9800 .
C14 H14C 0.9800 .
C15 C16 1.512(5) .
C15 C17 1.518(5) .
C15 H15 1.0000 .
C16 H16A 0.9800 .
C16 H16B 0.9800 .
C16 H16C 0.9800 .
C17 H17A 0.9800 .
C17 H17B 0.9800 .
C17 H17C 0.9800 .
C18 C23 1.386(4) .
C18 C19 1.399(4) .
C19 C20 1.393(4) .
C19 C24 1.516(4) .
C20 C21 1.373(5) .
C20 H20 0.9500 .
C21 C22 1.366(5) .
C21 H21 0.9500 .
C22 C23 1.394(5) .
C22 H22 0.9500 .
C23 C27 1.512(5) .
C24 C26 1.528(5) .
C24 C25 1.532(5) .
C24 H24 1.0000 .
C25 H25A 0.9800 .
C25 H25B 0.9800 .
C25 H25C 0.9800 .
C26 H26A 0.9800 .
C26 H26B 0.9800 .
C26 H26C 0.9800 .
C27 C29 1.498(8) .
C27 C28 1.535(7) .
C27 H27 1.0000 .
C28 H28A 0.9800 .
C28 H28B 0.9800 .
C28 H28C 0.9800 .
C29 H29A 0.9800 .
C29 H29B 0.9800 .
C29 H29C 0.9800 .
C51 C52 1.154(17) .
C51 C53 1.329(18) 2_677
C51 H51A 0.9900 .
C51 H51B 0.9900 .
C52 C53 1.290(18) .
C52 H52A 0.9900 .
C52 H52B 0.9900 .
C53 C51 1.329(18) 2_677
C53 H53A 0.9900 .
C53 H53B 0.9900 .

loop_
_geom_torsion_atom_site_label_1
_geom_torsion_atom_site_label_2
_geom_torsion_atom_site_label_3
_geom_torsion_atom_site_label_4
_geom_torsion
_geom_torsion_site_symmetry_1
_geom_torsion_site_symmetry_4
O41 S41 N41 N41 15.9(9) . 2_576
O42 S41 N41 N41 164.7(3) . 2_576
C41 S41 N41 N41 -100.8(3) . 2_576
O41 S41 N41 S41 15.9(9) . 2_576
O42 S41 N41 S41 164.7(3) . 2_576
N41 S41 N41 S41 -0.002(0) 2_576 2_576
C41 S41 N41 S41 -100.8(3) . 2_576
C3 N2 C1 N5 1.4(3) . .
C6 N2 C1 N5 179.4(2) . .
C3 N2 C1 Cu1 -173.04(19) . .
C6 N2 C1 Cu1 4.9(3) . .
C4 N5 C1 N2 -1.4(3) . .
C18 N5 C1 N2 -179.1(2) . .
C4 N5 C1 Cu1 173.02(19) . .
C18 N5 C1 Cu1 -4.7(4) . .
C1 N2 C3 C4 -0.9(3) . .
C6 N2 C3 C4 -178.8(2) . .
N2 C3 C4 N5 -0.1(3) . .
C1 N5 C4 C3 1.0(3) . .
C18 N5 C4 C3 178.6(2) . .
C1 N2 C6 C11 -92.0(3) . .
C3 N2 C6 C11 85.7(3) . .
C1 N2 C6 C7 89.4(3) . .
C3 N2 C6 C7 -92.9(3) . .
C11 C6 C7 C8 -0.4(4) . .
N2 C6 C7 C8 178.2(2) . .
C11 C6 C7 C12 178.1(3) . .
N2 C6 C7 C12 -3.4(4) . .
C6 C7 C8 C9 -0.8(4) . .
C12 C7 C8 C9 -179.3(3) . .
C7 C8 C9 C10 1.0(5) . .
C8 C9 C10 C11 0.0(5) . .
C7 C6 C11 C10 1.3(4) . .
N2 C6 C11 C10 -177.2(2) . .
C7 C6 C11 C15 -178.7(3) . .
N2 C6 C11 C15 2.7(4) . .
C9 C10 C11 C6 -1.1(4) . .
C9 C10 C11 C15 178.9(3) . .
C8 C7 C12 C14 67.5(4) . .
C6 C7 C12 C14 -110.9(3) . .
C8 C7 C12 C13 -56.0(4) . .
C6 C7 C12 C13 125.6(3) . .
C6 C11 C15 C16 -118.0(3) . .
C10 C11 C15 C16 61.9(4) . .
C6 C11 C15 C17 117.1(3) . .
C10 C11 C15 C17 -62.9(4) . .
C1 N5 C18 C23 83.2(3) . .
C4 N5 C18 C23 -94.2(3) . .
C1 N5 C18 C19 -96.2(3) . .
C4 N5 C18 C19 86.5(3) . .
C23 C18 C19 C20 -1.2(5) . .
N5 C18 C19 C20 178.2(3) . .
C23 C18 C19 C24 179.5(3) . .
N5 C18 C19 C24 -1.1(4) . .
C18 C19 C20 C21 -0.1(5) . .
C24 C19 C20 C21 179.2(3) . .
C19 C20 C21 C22 1.5(6) . .
C20 C21 C22 C23 -1.7(6) . .
C19 C18 C23 C22 1.0(5) . .
N5 C18 C23 C22 -178.3(3) . .
C19 C18 C23 C27 -177.7(3) . .
N5 C18 C23 C27 3.0(5) . .
C21 C22 C23 C18 0.4(6) . .
C21 C22 C23 C27 179.2(4) . .
C20 C19 C24 C26 -90.2(4) . .
C18 C19 C24 C26 89.0(4) . .
C20 C19 C24 C25 34.0(4) . .
C18 C19 C24 C25 -146.7(3) . .
C18 C23 C27 C29 -116.7(5) . .
C22 C23 C27 C29 64.6(5) . .
C18 C23 C27 C28 119.7(4) . .
C22 C23 C27 C28 -59.0(5) . .
O42A S41 C41 F41A -76.8(7) . .
O41A S41 C41 F41A 66.2(8) . .
O42A S41 C41 F43A 61.4(7) . .
O41A S41 C41 F43A -155.6(7) . .
O41 S41 C41 F43 -78.4(7) . .
N41 S41 C41 F43 65.3(6) . .
O42 S41 C41 F43 168.5(6) . .
N41 S41 C41 F43 -1.6(6) 2_576 .
O41 S41 C41 F41 51.2(7) . .
N41 S41 C41 F41 -165.1(6) . .
O42 S41 C41 F41 -61.9(6) . .
N41 S41 C41 F41 128.0(5) 2_576 .
O41 S41 C41 F42 162.1(5) . .
N41 S41 C41 F42 -54.2(4) . .
O42 S41 C41 F42 49.0(4) . .
N41 S41 C41 F42 -121.1(4) 2_576 .
O42A S41 C41 F42A 171.4(4) . .
O41A S41 C41 F42A -45.6(6) . .
C53 C51 C52 C53 20(3) 2_677 .
C51 C52 C53 C51 -20(3) . 2_677
